data_4131133
loop_
_publ_author_name
'Tian, Maoqun'
'Yan, Ming'
'Baran, Phil S.'

_publ_section_title
;
 11-Step Total Synthesis of Araiosamines.
;
_journal_issue 43
_journal_name_full 'Journal of the American Chemical Society'
_journal_page_first 14234
_journal_page_last 14237
_journal_paper_doi 10.1021/jacs.6b09701
_journal_volume 138
_journal_year 2016
_chemical_absolute_configuration ad
_chemical_formula_moiety 'C30 H32 Br2 N4 O4, C2 H3 N'
_chemical_formula_sum 'C32 H35 Br2 N5 O4'
_chemical_formula_weight 713.47
_space_group_crystal_system triclinic
_space_group_IT_number 1
_space_group_name_Hall 'P 1'
_space_group_name_H-M_alt 'P 1'
_atom_sites_solution_hydrogens geom
_atom_sites_solution_primary dual
_atom_sites_solution_secondary difmap
_audit_creation_date 2016-07-27
_audit_creation_method
;
Olex2 1.2-beta
(compiled 2016.07.26 svn.r3321 for OlexSys, GUI svn.r5206)
;
_cell_angle_alpha 102.075(6)
_cell_angle_beta 93.922(4)
_cell_angle_gamma 101.361(4)
_cell_formula_units_Z 2
_cell_length_a 6.1564(10)
_cell_length_b 15.590(3)
_cell_length_c 17.998(3)
_cell_measurement_reflns_used 3991
_cell_measurement_temperature 100.0
_cell_measurement_theta_max 19.460
_cell_measurement_theta_min 2.329
_cell_volume 1645.2(5)
_computing_cell_refinement 'SAINT v8.37A (Bruker, 2016)'
_computing_data_collection 'APEX3 v2016.1-0 (Bruker, 2016)'
_computing_data_reduction 'SAINT v8.37A (Bruker, 2016)'
_computing_molecular_graphics 'Olex2 (Dolomanov et al., 2009)'
_computing_publication_material 'Olex2 (Dolomanov et al., 2009)'
_computing_structure_refinement 'ShelXL (Sheldrick, 2015)'
_computing_structure_solution 'ShelXT (Sheldrick, 2015)'
_diffrn_ambient_temperature 100.0
_diffrn_detector 'Bruker APEX-II CCD'
_diffrn_detector_area_resol_mean 8.258
_diffrn_detector_type 'CCD Area Detector'
_diffrn_measured_fraction_theta_full 0.997
_diffrn_measured_fraction_theta_max 0.997
_diffrn_measurement_device 'Kappa Four-Circle Diffractometer'
_diffrn_measurement_device_type 'Bruker APEX II Ultra'
_diffrn_measurement_method '\w and \f scans'
_diffrn_radiation_monochromator 'Double Bounce Multilayer Mirrors'
_diffrn_radiation_probe x-ray
_diffrn_radiation_type MoK\a
_diffrn_radiation_wavelength 0.71073
_diffrn_reflns_av_R_equivalents 0.1180
_diffrn_reflns_av_unetI/netI 0.0987
_diffrn_reflns_Laue_measured_fraction_full 0.997
_diffrn_reflns_Laue_measured_fraction_max 0.997
_diffrn_reflns_limit_h_max 6
_diffrn_reflns_limit_h_min -6
_diffrn_reflns_limit_k_max 17
_diffrn_reflns_limit_k_min -17
_diffrn_reflns_limit_l_max 19
_diffrn_reflns_limit_l_min -20
_diffrn_reflns_number 48397
_diffrn_reflns_point_group_measured_fraction_full 0.976
_diffrn_reflns_point_group_measured_fraction_max 0.976
_diffrn_reflns_theta_full 23.332
_diffrn_reflns_theta_max 23.332
_diffrn_reflns_theta_min 1.368
_diffrn_source 'Micro Focus Rotating Anode'
_diffrn_source_type 'Bruker TXS'
_diffrn_standards_number 0
_exptl_absorpt_coefficient_mu 2.506
_exptl_absorpt_correction_T_max 0.0243
_exptl_absorpt_correction_T_min 0.0099
_exptl_absorpt_correction_type multi-scan
_exptl_absorpt_process_details
;
SADABS-2014/5 (Bruker,2014/5) was used for absorption correction.
wR2(int) was 0.0991 before and 0.0715 after correction.
The Ratio of minimum to maximum transmission is 0.4074.
The \l/2 correction factor is Not present.
;
_exptl_crystal_colour Colorless
_exptl_crystal_colour_primary Colorless
_exptl_crystal_density_diffrn 1.440
_exptl_crystal_description Needle
_exptl_crystal_F_000 728
_exptl_crystal_size_max 0.053
_exptl_crystal_size_mid 0.005
_exptl_crystal_size_min 0.005
_refine_diff_density_max 1.038
_refine_diff_density_min -0.575
_refine_diff_density_rms 0.092
_refine_ls_abs_structure_details
;
 Flack x determined using 2443 quotients [(I+)-(I-)]/[(I+)+(I-)]
 (Parsons, Flack and Wagner, Acta Cryst. B69 (2013) 249-259).
;
_refine_ls_abs_structure_Flack 0.040(9)
_refine_ls_extinction_method none
_refine_ls_goodness_of_fit_ref 1.080
_refine_ls_hydrogen_treatment constr
_refine_ls_matrix_type full
_refine_ls_number_parameters 789
_refine_ls_number_reflns 9304
_refine_ls_number_restraints 3
_refine_ls_restrained_S_all 1.080
_refine_ls_R_factor_all 0.1058
_refine_ls_R_factor_gt 0.0699
_refine_ls_shift/su_max 0.000
_refine_ls_shift/su_mean 0.000
_refine_ls_structure_factor_coef Fsqd
_refine_ls_weighting_details 'w=1/[\s^2^(Fo^2^)+(0.0722P)^2^+2.4796P] where P=(Fo^2^+2Fc^2^)/3'
_refine_ls_weighting_scheme calc
_refine_ls_wR_factor_gt 0.1437
_refine_ls_wR_factor_ref 0.1596
_reflns_Friedel_coverage 0.958
_reflns_Friedel_fraction_full 0.955
_reflns_Friedel_fraction_max 0.955
_reflns_number_gt 6948
_reflns_number_total 9304
_reflns_threshold_expression 'I > 2\s(I)'
_cod_data_source_file ja6b09701_si_003.cif
_cod_data_source_block Baran603
_cod_depositor_comments
;
The following automatic conversions were performed:

data item '_diffrn_radiation_probe' value 'X-ray' was changed to
'x-ray' in accordance with the
/home/saulius/struct/COD-crude-data/automatic-downloads/DataCite-retrospective/ACS/depositions/lib/dictionaries/cif_core.dic
dictionary named 'cif_core.dic' version 2.4.2 last updated on
2011-04-26.

Automatic conversion script
Id: cif_fix_values 6909 2019-04-08 15:41:33Z antanas 
;
_cod_original_cell_volume 1645.3(5)
_cod_database_code 4131133
_shelx_space_group_comment
;
The symmetry employed for this shelxl refinement is uniquely defined
by the following loop, which should always be used as a source of
symmetry information in preference to the above space-group names.
They are only intended as comments.
;
_shelx_estimated_absorpt_t_max 0.988
_shelx_estimated_absorpt_t_min 0.879
_olex2_refinement_description
;
1. Fixed Uiso
 At 1.2 times of:
  All C(H) groups, All C(H,H) groups, All N(H) groups
 At 1.5 times of:
  All C(H,H,H) groups
2.a Ternary CH refined with riding coordinates:
 C2(H2A), C3(H3A), C2'(H2'A), C3'(H3'A)
2.b Secondary CH2 refined with riding coordinates:
 C4(H4A,H4B), C4'(H4'A,H4'B)
2.c Aromatic/amide H refined with riding coordinates:
 N2(H2), N3(H3), C8(H8), C9(H9), C10(H10), C12(H12), C16(H16), C17(H17),
 C18(H18), C20(H20), N2'(H2'), N3'(H3'), C8'(H8'), C9'(H9'), C10'(H10'),
 C12'(H12'), C16'(H16'), C17'(H17'), C18'(H18'), C20'(H20')
2.d Idealised Me refined as rotating group:
 C23(H23A,H23B,H23C), C24(H24A,H24B,H24C), C25(H25A,H25B,H25C), C28(H28A,H28B,
 H28C), C29(H29A,H29B,H29C), C30(H30A,H30B,H30C), C23'(H23D,H23E,H23F),
 C24'(H24D,H24E,H24F), C25'(H25D,H25E,H25F), C28'(H28D,H28E,H28F), C29'(H29D,
 H29E,H29F), C30'(H30D,H30E,H30F), C2S(H2SA,H2SB,H2SC), C4S(H4SA,H4SB,H4SC)
;
_shelx_shelxl_version_number 2014/7
_olex2_submission_special_instructions 'No special instructions were received'

loop_
_space_group_symop_operation_xyz
'x, y, z'

loop_
_atom_site_label
_atom_site_type_symbol
_atom_site_fract_x
_atom_site_fract_y
_atom_site_fract_z
_atom_site_U_iso_or_equiv
_atom_site_adp_type
_atom_site_occupancy
_atom_site_site_symmetry_order
_atom_site_calc_flag
_atom_site_refinement_flags_posn
Br1 Br 0.8984(3) 0.98407(12) 0.19371(11) 0.0608(6) Uani 1 1 d .
Br2 Br -0.5552(3) 0.14902(12) 0.25954(11) 0.0494(5) Uani 1 1 d .
O1 O -0.1431(18) 0.5521(7) 0.2718(6) 0.036(3) Uani 1 1 d .
O2 O 0.1776(19) 0.5459(8) 0.2182(6) 0.040(3) Uani 1 1 d .
O3 O 0.443(2) 0.2791(8) 0.0954(7) 0.052(3) Uani 1 1 d .
O4 O 0.0696(19) 0.2223(8) 0.0844(6) 0.043(3) Uani 1 1 d .
N1 N 0.435(2) 0.4645(9) 0.5051(9) 0.040(3) Uani 1 1 d .
N2 N 0.185(2) 0.5715(8) 0.3440(7) 0.030(3) Uani 1 1 d .
H2 H 0.1150 0.5783 0.3852 0.036 Uiso 1 1 calc R
N3 N 0.379(2) 0.8687(10) 0.3947(10) 0.056(4) Uani 1 1 d .
H3 H 0.2996 0.9102 0.4042 0.068 Uiso 1 1 calc R
N4 N 0.242(2) 0.3091(8) 0.1950(7) 0.033(3) Uani 1 1 d .
C1 C 0.454(3) 0.4752(11) 0.4449(11) 0.038(4) Uani 1 1 d .
C2 C 0.475(3) 0.4878(10) 0.3658(9) 0.033(4) Uani 1 1 d .
H2A H 0.6351 0.4911 0.3577 0.039 Uiso 1 1 calc R
C3 C 0.421(3) 0.5772(10) 0.3553(9) 0.035(4) Uani 1 1 d .
H3A H 0.4807 0.5881 0.3070 0.042 Uiso 1 1 calc R
C4 C 0.532(3) 0.6578(10) 0.4179(9) 0.036(4) Uani 1 1 d .
H4A H 0.4673 0.6520 0.4660 0.044 Uiso 1 1 calc R
H4B H 0.6928 0.6581 0.4264 0.044 Uiso 1 1 calc R
C5 C 0.508(3) 0.7446(11) 0.4008(9) 0.039(4) Uani 1 1 d .
C6 C 0.623(3) 0.7878(11) 0.3459(9) 0.040(4) Uani 1 1 d .
C7 C 0.537(3) 0.8660(11) 0.3445(11) 0.047(5) Uani 1 1 d .
C8 C 0.364(3) 0.7965(12) 0.4275(12) 0.054(5) Uani 1 1 d .
H8 H 0.2665 0.7843 0.4643 0.064 Uiso 1 1 calc R
C9 C 0.796(3) 0.7723(13) 0.3021(11) 0.047(5) Uani 1 1 d .
H9 H 0.8612 0.7222 0.3040 0.057 Uiso 1 1 calc R
C10 C 0.873(3) 0.8295(11) 0.2563(10) 0.045(5) Uani 1 1 d .
H10 H 0.9883 0.8187 0.2254 0.054 Uiso 1 1 calc R
C11 C 0.779(3) 0.9032(12) 0.2562(11) 0.049(5) Uani 1 1 d .
C12 C 0.614(3) 0.9241(12) 0.2980(11) 0.050(5) Uani 1 1 d .
H12 H 0.5534 0.9753 0.2957 0.060 Uiso 1 1 calc R
C13 C 0.344(2) 0.4105(10) 0.3074(9) 0.032(4) Uani 1 1 d .
C14 C 0.120(3) 0.3596(10) 0.3091(9) 0.034(4) Uani 1 1 d .
C15 C 0.066(2) 0.2961(11) 0.2366(9) 0.032(4) Uani 1 1 d .
C16 C 0.411(2) 0.3765(10) 0.2387(10) 0.035(4) Uani 1 1 d .
H16 H 0.5523 0.3964 0.2229 0.043 Uiso 1 1 calc R
C17 C -0.026(3) 0.3587(10) 0.3637(9) 0.036(4) Uani 1 1 d .
H17 H 0.0097 0.4009 0.4116 0.043 Uiso 1 1 calc R
C18 C -0.227(2) 0.2959(11) 0.3481(9) 0.037(4) Uani 1 1 d .
H18 H -0.3273 0.2938 0.3858 0.044 Uiso 1 1 calc R
C19 C -0.279(3) 0.2368(11) 0.2783(10) 0.040(4) Uani 1 1 d .
C20 C -0.139(3) 0.2340(11) 0.2194(10) 0.041(4) Uani 1 1 d .
H20 H -0.1813 0.1927 0.1713 0.049 Uiso 1 1 calc R
C21 C 0.059(3) 0.5568(10) 0.2760(9) 0.031(4) Uani 1 1 d .
C22 C 0.086(3) 0.5334(12) 0.1406(10) 0.042(5) Uani 1 1 d .
C23 C 0.282(3) 0.5205(14) 0.0949(11) 0.057(5) Uani 1 1 d .
H23A H 0.4040 0.5736 0.1116 0.085 Uiso 1 1 calc GR
H23B H 0.2342 0.5124 0.0403 0.085 Uiso 1 1 calc GR
H23C H 0.3331 0.4674 0.1034 0.085 Uiso 1 1 calc GR
C24 C -0.105(3) 0.4511(11) 0.1179(10) 0.045(4) Uani 1 1 d .
H24A H -0.0589 0.4003 0.1338 0.067 Uiso 1 1 calc GR
H24B H -0.1432 0.4361 0.0623 0.067 Uiso 1 1 calc GR
H24C H -0.2350 0.4637 0.1429 0.067 Uiso 1 1 calc GR
C25 C 0.005(3) 0.6189(12) 0.1320(11) 0.054(5) Uani 1 1 d .
H25A H -0.0345 0.6158 0.0777 0.080 Uiso 1 1 calc GR
H25B H 0.1251 0.6718 0.1534 0.080 Uiso 1 1 calc GR
H25C H -0.1253 0.6232 0.1596 0.080 Uiso 1 1 calc GR
C26 C 0.264(3) 0.2671(11) 0.1189(11) 0.042(4) Uani 1 1 d .
C27 C 0.050(3) 0.1725(11) 0.0023(9) 0.044(4) Uani 1 1 d .
C28 C 0.135(4) 0.2346(13) -0.0460(11) 0.061(5) Uani 1 1 d .
H28A H 0.0738 0.2886 -0.0335 0.091 Uiso 1 1 calc GR
H28B H 0.0899 0.2049 -0.1000 0.091 Uiso 1 1 calc GR
H28C H 0.2982 0.2514 -0.0366 0.091 Uiso 1 1 calc GR
C29 C 0.165(3) 0.0958(13) -0.0034(11) 0.058(5) Uani 1 1 d .
H29A H 0.3258 0.1192 0.0102 0.087 Uiso 1 1 calc GR
H29B H 0.1365 0.0593 -0.0559 0.087 Uiso 1 1 calc GR
H29C H 0.1081 0.0588 0.0318 0.087 Uiso 1 1 calc GR
C30 C -0.202(3) 0.1400(14) -0.0148(12) 0.061(5) Uani 1 1 d .
H30A H -0.2564 0.1040 0.0214 0.091 Uiso 1 1 calc GR
H30B H -0.2390 0.1032 -0.0671 0.091 Uiso 1 1 calc GR
H30C H -0.2718 0.1918 -0.0096 0.091 Uiso 1 1 calc GR
Br1' Br 1.0046(3) 0.02972(12) 0.77085(11) 0.0544(6) Uani 1 1 d .
Br2' Br 0.3695(3) 0.88335(11) 0.72635(11) 0.0499(5) Uani 1 1 d .
O1' O 0.4009(19) 0.4774(7) 0.7343(6) 0.042(3) Uani 1 1 d .
O2' O 0.7507(19) 0.4730(8) 0.7817(7) 0.045(3) Uani 1 1 d .
O3' O 1.043(2) 0.8585(9) 0.9064(7) 0.053(3) Uani 1 1 d .
O4' O 1.279(2) 0.7661(7) 0.9158(6) 0.047(3) Uani 1 1 d .
N1' N 1.010(2) 0.5839(9) 0.5054(9) 0.040(3) Uani 1 1 d .
N2' N 0.678(2) 0.4656(8) 0.6599(8) 0.034(3) Uani 1 1 d .
H2' H 0.5875 0.4640 0.6194 0.040 Uiso 1 1 calc R
N3' N 0.549(2) 0.1694(10) 0.5826(9) 0.054(4) Uani 1 1 d .
H3' H 0.4267 0.1270 0.5684 0.065 Uiso 1 1 calc R
N4' N 1.038(2) 0.7370(9) 0.8110(7) 0.036(3) Uani 1 1 d .
C1' C 1.029(2) 0.5716(10) 0.5658(11) 0.036(4) Uani 1 1 d .
C2' C 1.057(3) 0.5549(10) 0.6444(9) 0.038(4) Uani 1 1 d .
H2'A H 1.2170 0.5529 0.6564 0.046 Uiso 1 1 calc R
C3' C 0.908(3) 0.4596(10) 0.6473(9) 0.034(4) Uani 1 1 d .
H3'A H 0.9731 0.4416 0.6927 0.041 Uiso 1 1 calc R
C4' C 0.917(3) 0.3870(10) 0.5778(9) 0.037(4) Uani 1 1 d .
H4'A H 0.8436 0.3998 0.5319 0.044 Uiso 1 1 calc R
H4'B H 1.0745 0.3868 0.5699 0.044 Uiso 1 1 calc R
C5' C 0.802(3) 0.2960(10) 0.5879(9) 0.035(4) Uani 1 1 d .
C6' C 0.891(3) 0.2450(10) 0.6367(9) 0.036(4) Uani 1 1 d .
C7' C 0.721(3) 0.1669(11) 0.6318(11) 0.046(4) Uani 1 1 d .
C8' C 0.593(3) 0.2486(12) 0.5575(11) 0.051(5) Uani 1 1 d .
H8' H 0.4934 0.2670 0.5244 0.062 Uiso 1 1 calc R
C9' C 1.092(3) 0.2562(12) 0.6814(11) 0.044(5) Uani 1 1 d .
H9' H 1.2066 0.3080 0.6850 0.053 Uiso 1 1 calc R
C10' C 1.124(3) 0.1923(13) 0.7206(11) 0.054(5) Uani 1 1 d .
H10' H 1.2624 0.1994 0.7507 0.065 Uiso 1 1 calc R
C11' C 0.953(3) 0.1162(11) 0.7161(10) 0.047(5) Uani 1 1 d .
C12' C 0.750(3) 0.1006(11) 0.6719(10) 0.044(5) Uani 1 1 d .
H12' H 0.6368 0.0484 0.6688 0.053 Uiso 1 1 calc R
C13' C 1.008(3) 0.6308(10) 0.7018(9) 0.033(4) Uani 1 1 d .
C14' C 0.828(3) 0.6795(10) 0.6959(9) 0.032(4) Uani 1 1 d .
C15' C 0.854(3) 0.7458(11) 0.7645(9) 0.035(4) Uani 1 1 d .
C16' C 1.125(3) 0.6662(11) 0.7718(9) 0.036(4) Uani 1 1 d .
H16' H 1.2487 0.6461 0.7913 0.043 Uiso 1 1 calc R
C17' C 0.663(3) 0.6752(11) 0.6385(9) 0.034(4) Uani 1 1 d .
H17' H 0.6468 0.6317 0.5917 0.040 Uiso 1 1 calc R
C18' C 0.526(2) 0.7330(11) 0.6491(10) 0.038(4) Uani 1 1 d .
H18' H 0.4078 0.7282 0.6106 0.045 Uiso 1 1 calc R
C19' C 0.555(3) 0.7991(11) 0.7158(11) 0.042(4) Uani 1 1 d .
C20' C 0.721(3) 0.8062(10) 0.7758(10) 0.043(4) Uani 1 1 d .
H20' H 0.7387 0.8510 0.8220 0.051 Uiso 1 1 calc R
C21' C 0.593(3) 0.4734(10) 0.7257(9) 0.032(4) Uani 1 1 d .
C22' C 0.695(3) 0.4726(13) 0.8598(9) 0.045(5) Uani 1 1 d .
C23' C 0.929(4) 0.4746(19) 0.8987(11) 0.088(8) Uani 1 1 d .
H23D H 0.9779 0.4199 0.8754 0.132 Uiso 1 1 calc GR
H23E H 0.9223 0.4778 0.9535 0.132 Uiso 1 1 calc GR
H23F H 1.0355 0.5273 0.8919 0.132 Uiso 1 1 calc GR
C24' C 0.619(4) 0.5573(14) 0.8924(11) 0.067(6) Uani 1 1 d .
H24D H 0.7176 0.6085 0.8797 0.100 Uiso 1 1 calc GR
H24E H 0.6256 0.5661 0.9481 0.100 Uiso 1 1 calc GR
H24F H 0.4660 0.5525 0.8706 0.100 Uiso 1 1 calc GR
C25' C 0.530(3) 0.3883(14) 0.8611(11) 0.065(6) Uani 1 1 d .
H25D H 0.3824 0.3912 0.8391 0.098 Uiso 1 1 calc GR
H25E H 0.5232 0.3821 0.9141 0.098 Uiso 1 1 calc GR
H25F H 0.5769 0.3363 0.8311 0.098 Uiso 1 1 calc GR
C26' C 1.116(3) 0.7952(13) 0.8819(10) 0.045(5) Uani 1 1 d .
C27' C 1.394(3) 0.8196(12) 0.9929(10) 0.047(5) Uani 1 1 d .
C28' C 1.551(4) 0.7630(14) 1.0123(13) 0.073(6) Uani 1 1 d .
H28D H 1.4656 0.7032 1.0132 0.109 Uiso 1 1 calc GR
H28E H 1.6343 0.7914 1.0627 0.109 Uiso 1 1 calc GR
H28F H 1.6551 0.7575 0.9737 0.109 Uiso 1 1 calc GR
C29' C 1.517(3) 0.9098(13) 0.9836(11) 0.056(5) Uani 1 1 d .
H29D H 1.6207 0.9009 0.9450 0.083 Uiso 1 1 calc GR
H29E H 1.6012 0.9441 1.0325 0.083 Uiso 1 1 calc GR
H29F H 1.4103 0.9429 0.9671 0.083 Uiso 1 1 calc GR
C30' C 1.230(3) 0.8291(14) 1.0493(10) 0.063(6) Uani 1 1 d .
H30D H 1.1548 0.7695 1.0545 0.094 Uiso 1 1 calc GR
H30E H 1.1193 0.8600 1.0317 0.094 Uiso 1 1 calc GR
H30F H 1.3076 0.8642 1.0990 0.094 Uiso 1 1 calc GR
N1S N 0.214(4) -0.0014(14) 0.5652(12) 0.096(7) Uani 1 1 d .
C1S C 0.067(4) -0.0560(15) 0.5673(12) 0.064(6) Uani 1 1 d .
C2S C -0.132(4) -0.1213(16) 0.5659(15) 0.089(8) Uani 1 1 d .
H2SA H -0.1389 -0.1735 0.5239 0.133 Uiso 1 1 calc GR
H2SB H -0.2618 -0.0951 0.5584 0.133 Uiso 1 1 calc GR
H2SC H -0.1320 -0.1402 0.6145 0.133 Uiso 1 1 calc GR
N2S N 0.209(4) 1.0369(14) 0.4017(13) 0.094(7) Uani 1 1 d .
C3S C 0.069(5) 1.0768(15) 0.4151(12) 0.069(6) Uani 1 1 d .
C4S C -0.107(5) 1.119(2) 0.4357(17) 0.130(14) Uani 1 1 d .
H4SA H -0.1041 1.1689 0.4107 0.194 Uiso 1 1 calc GR
H4SB H -0.0899 1.1413 0.4914 0.194 Uiso 1 1 calc GR
H4SC H -0.2490 1.0752 0.4196 0.194 Uiso 1 1 calc GR

loop_
_atom_site_aniso_label
_atom_site_aniso_U_11
_atom_site_aniso_U_22
_atom_site_aniso_U_33
_atom_site_aniso_U_23
_atom_site_aniso_U_13
_atom_site_aniso_U_12
Br1 0.0733(15) 0.0479(12) 0.0624(13) 0.0212(10) 0.0139(11) 0.0046(11)
Br2 0.0351(10) 0.0456(11) 0.0699(14) 0.0218(10) 0.0107(10) 0.0034(9)
O1 0.025(7) 0.039(6) 0.049(7) 0.016(5) 0.008(5) 0.008(5)
O2 0.026(6) 0.065(9) 0.027(7) 0.012(6) 0.004(5) 0.004(6)
O3 0.037(8) 0.058(8) 0.053(8) 0.003(6) 0.014(6) 0.004(6)
O4 0.036(7) 0.049(7) 0.042(7) 0.011(6) 0.004(6) 0.003(6)
N1 0.029(8) 0.045(9) 0.041(9) 0.010(7) -0.008(7) -0.001(6)
N2 0.027(8) 0.038(8) 0.026(7) 0.006(6) 0.004(6) 0.007(6)
N3 0.045(10) 0.044(10) 0.087(12) 0.019(9) 0.016(9) 0.019(8)
N4 0.036(8) 0.031(7) 0.036(8) 0.006(6) 0.011(7) 0.013(7)
C1 0.029(10) 0.032(10) 0.050(13) 0.004(8) 0.005(8) 0.003(7)
C2 0.034(9) 0.036(9) 0.033(9) 0.014(8) 0.006(8) 0.011(8)
C3 0.034(10) 0.034(9) 0.040(10) 0.011(8) 0.015(8) 0.006(8)
C4 0.038(10) 0.033(9) 0.040(10) 0.014(8) 0.010(8) 0.004(8)
C5 0.035(10) 0.040(10) 0.037(10) 0.003(8) -0.005(8) 0.005(8)
C6 0.034(10) 0.044(10) 0.039(10) 0.012(8) -0.001(8) 0.004(8)
C7 0.030(10) 0.041(10) 0.070(13) 0.013(9) 0.012(9) 0.007(8)
C8 0.044(11) 0.046(11) 0.074(14) 0.022(10) 0.014(10) 0.006(10)
C9 0.037(11) 0.048(12) 0.065(13) 0.025(10) 0.008(10) 0.012(9)
C10 0.059(12) 0.028(9) 0.055(12) 0.007(8) 0.018(10) 0.023(9)
C11 0.042(11) 0.045(11) 0.055(12) 0.021(9) -0.004(10) -0.008(9)
C12 0.049(12) 0.046(11) 0.070(13) 0.029(10) 0.025(11) 0.021(9)
C13 0.021(9) 0.042(9) 0.030(9) 0.007(8) 0.005(7) 0.003(7)
C14 0.040(10) 0.024(9) 0.040(10) 0.015(8) 0.005(9) 0.007(8)
C15 0.018(9) 0.048(11) 0.038(10) 0.025(9) 0.002(8) 0.013(8)
C16 0.013(9) 0.036(10) 0.057(12) 0.017(9) 0.000(8) 0.000(8)
C17 0.038(10) 0.035(9) 0.036(10) 0.012(8) 0.000(8) 0.005(8)
C18 0.024(9) 0.054(11) 0.035(10) 0.017(9) 0.008(8) 0.006(8)
C19 0.027(9) 0.037(10) 0.058(12) 0.015(9) 0.011(9) 0.007(8)
C20 0.027(9) 0.046(10) 0.051(11) 0.014(8) 0.005(8) 0.006(8)
C21 0.033(11) 0.034(10) 0.027(10) 0.004(7) 0.013(8) 0.009(8)
C22 0.025(9) 0.057(11) 0.036(10) 0.008(9) 0.007(8) -0.005(8)
C23 0.039(11) 0.061(13) 0.062(13) 0.004(11) 0.003(10) 0.004(10)
C24 0.050(11) 0.049(11) 0.037(10) 0.018(8) 0.001(9) 0.005(9)
C25 0.066(13) 0.055(12) 0.047(11) 0.021(9) 0.008(10) 0.021(10)
C26 0.029(11) 0.042(10) 0.066(13) 0.033(10) 0.012(10) 0.008(9)
C27 0.048(11) 0.043(10) 0.041(11) 0.012(8) 0.012(9) 0.006(9)
C28 0.075(14) 0.049(11) 0.054(12) 0.009(9) 0.009(11) 0.006(10)
C29 0.074(15) 0.056(12) 0.047(12) 0.011(10) 0.007(11) 0.020(11)
C30 0.040(11) 0.082(14) 0.061(13) 0.017(11) -0.002(10) 0.016(10)
Br1' 0.0738(14) 0.0389(11) 0.0540(12) 0.0155(9) 0.0092(10) 0.0149(10)
Br2' 0.0443(11) 0.0434(11) 0.0681(14) 0.0208(10) 0.0157(10) 0.0124(9)
O1' 0.029(7) 0.052(7) 0.046(7) 0.018(6) 0.008(6) 0.004(6)
O2' 0.041(7) 0.051(8) 0.042(7) 0.011(6) 0.007(6) 0.008(6)
O3' 0.053(8) 0.047(8) 0.055(8) 0.001(6) 0.016(6) 0.012(7)
O4' 0.056(8) 0.046(7) 0.038(7) 0.011(6) -0.001(6) 0.011(6)
N1' 0.040(9) 0.047(9) 0.037(9) 0.016(7) 0.008(7) 0.009(7)
N2' 0.038(8) 0.031(8) 0.033(8) 0.010(6) 0.008(7) 0.006(6)
N3' 0.035(9) 0.051(10) 0.075(12) 0.026(8) 0.005(9) -0.006(7)
N4' 0.031(8) 0.038(8) 0.038(8) 0.014(7) 0.002(7) 0.001(6)
C1' 0.026(9) 0.031(9) 0.052(12) 0.005(8) 0.019(8) 0.006(7)
C2' 0.029(9) 0.033(9) 0.047(11) 0.016(8) -0.014(8) -0.007(8)
C3' 0.033(10) 0.036(9) 0.030(9) 0.004(8) 0.006(8) 0.005(8)
C4' 0.034(10) 0.042(10) 0.036(10) 0.008(8) 0.014(8) 0.009(8)
C5' 0.025(9) 0.037(9) 0.042(10) 0.015(8) 0.009(8) -0.001(8)
C6' 0.040(10) 0.028(9) 0.041(10) 0.004(8) 0.000(8) 0.012(8)
C7' 0.037(10) 0.043(10) 0.054(11) 0.007(9) 0.001(9) 0.008(8)
C8' 0.054(13) 0.037(10) 0.067(13) 0.025(9) 0.018(10) 0.003(10)
C9' 0.042(11) 0.032(10) 0.059(12) 0.015(9) 0.020(10) -0.002(8)
C10' 0.045(12) 0.060(13) 0.056(12) 0.019(10) -0.003(10) 0.006(10)
C11' 0.062(13) 0.028(10) 0.049(11) 0.004(8) -0.010(10) 0.014(9)
C12' 0.057(12) 0.030(9) 0.056(11) 0.025(8) 0.025(10) 0.015(9)
C13' 0.031(9) 0.028(9) 0.033(10) 0.002(7) 0.010(8) -0.004(7)
C14' 0.039(10) 0.021(8) 0.035(10) 0.008(8) 0.008(8) 0.004(8)
C15' 0.033(10) 0.030(9) 0.045(11) 0.015(8) 0.011(9) 0.003(8)
C16' 0.032(9) 0.046(10) 0.032(10) 0.015(8) 0.009(8) 0.008(8)
C17' 0.036(10) 0.037(10) 0.029(9) 0.013(8) 0.005(8) 0.004(8)
C18' 0.014(8) 0.054(11) 0.049(11) 0.022(9) -0.006(8) 0.007(8)
C19' 0.037(10) 0.038(10) 0.056(12) 0.027(9) 0.009(9) 0.002(8)
C20' 0.055(12) 0.027(9) 0.046(11) 0.013(8) 0.016(10) 0.001(8)
C21' 0.045(12) 0.019(8) 0.029(10) 0.011(7) -0.004(9) -0.001(8)
C22' 0.041(11) 0.074(14) 0.019(9) 0.011(9) 0.009(8) 0.005(10)
C23' 0.067(15) 0.16(2) 0.035(12) 0.024(14) -0.002(11) 0.010(16)
C24' 0.084(16) 0.067(14) 0.041(11) 0.000(10) 0.019(11) 0.005(12)
C25' 0.063(13) 0.072(14) 0.058(13) 0.039(11) -0.004(10) -0.016(11)
C26' 0.040(11) 0.044(11) 0.039(11) 0.000(10) 0.006(9) -0.009(10)
C27' 0.051(11) 0.042(10) 0.039(10) 0.002(8) -0.010(9) -0.001(9)
C28' 0.075(15) 0.062(14) 0.072(15) 0.015(12) -0.022(12) 0.004(12)
C29' 0.041(11) 0.067(13) 0.046(11) 0.002(10) 0.000(9) -0.008(10)
C30' 0.065(14) 0.075(14) 0.040(11) 0.009(10) -0.004(10) 0.004(11)
N1S 0.090(15) 0.087(14) 0.100(16) 0.032(12) 0.030(12) -0.026(13)
C1S 0.064(15) 0.070(15) 0.055(13) 0.021(11) 0.003(11) 0.001(13)
C2S 0.063(15) 0.072(16) 0.11(2) -0.004(14) 0.020(14) -0.025(13)
N2S 0.111(17) 0.091(15) 0.109(17) 0.036(13) 0.029(14) 0.065(14)
C3S 0.101(19) 0.054(13) 0.051(13) 0.015(11) 0.001(13) 0.015(14)
C4S 0.14(3) 0.14(3) 0.10(2) -0.033(19) -0.04(2) 0.12(2)

loop_
_atom_type_symbol
_atom_type_description
_atom_type_scat_dispersion_real
_atom_type_scat_dispersion_imag
_atom_type_scat_source
C C 0.0033 0.0016 'International Tables Vol C Tables 4.2.6.8 and 6.1.1.4'
H H 0.0000 0.0000 'International Tables Vol C Tables 4.2.6.8 and 6.1.1.4'
Br Br -0.2901 2.4595 'International Tables Vol C Tables 4.2.6.8 and 6.1.1.4'
N N 0.0061 0.0033 'International Tables Vol C Tables 4.2.6.8 and 6.1.1.4'
O O 0.0106 0.0060 'International Tables Vol C Tables 4.2.6.8 and 6.1.1.4'

loop_
_geom_angle_atom_site_label_1
_geom_angle_atom_site_label_2
_geom_angle_atom_site_label_3
_geom_angle
C21 O2 C22 123.0(13)
C26 O4 C27 119.5(13)
C3 N2 H2 116.9
C21 N2 H2 116.9
C21 N2 C3 126.2(13)
C7 N3 H3 125.6
C8 N3 H3 125.6
C8 N3 C7 108.8(15)
C15 N4 C16 108.8(13)
C15 N4 C26 129.9(13)
C16 N4 C26 121.3(13)
N1 C1 C2 179.1(18)
C1 C2 H2A 106.6
C1 C2 C3 112.3(13)
C3 C2 H2A 106.6
C13 C2 C1 112.3(13)
C13 C2 H2A 106.6
C13 C2 C3 112.0(13)
N2 C3 C2 111.8(13)
N2 C3 H3A 106.4
N2 C3 C4 110.7(13)
C2 C3 H3A 106.4
C4 C3 C2 114.5(14)
C4 C3 H3A 106.4
C3 C4 H4A 108.9
C3 C4 H4B 108.9
H4A C4 H4B 107.7
C5 C4 C3 113.6(14)
C5 C4 H4A 108.9
C5 C4 H4B 108.9
C6 C5 C4 125.8(15)
C8 C5 C4 128.2(16)
C8 C5 C6 105.8(15)
C7 C6 C5 106.4(15)
C9 C6 C5 135.1(16)
C9 C6 C7 118.3(16)
N3 C7 C6 107.4(15)
N3 C7 C12 130.8(17)
C12 C7 C6 121.8(16)
N3 C8 H8 124.2
C5 C8 N3 111.5(17)
C5 C8 H8 124.2
C6 C9 H9 119.9
C10 C9 C6 120.2(17)
C10 C9 H9 119.9
C9 C10 H10 120.7
C9 C10 C11 118.5(17)
C11 C10 H10 120.7
C10 C11 Br1 117.2(14)
C12 C11 Br1 117.7(14)
C12 C11 C10 125.1(17)
C7 C12 H12 122.0
C11 C12 C7 115.9(16)
C11 C12 H12 122.0
C14 C13 C2 127.8(14)
C16 C13 C2 125.2(14)
C16 C13 C14 107.0(13)
C15 C14 C13 105.5(13)
C17 C14 C13 134.2(15)
C17 C14 C15 120.3(14)
N4 C15 C14 108.3(13)
N4 C15 C20 130.9(15)
C20 C15 C14 120.8(14)
N4 C16 H16 124.8
C13 C16 N4 110.4(14)
C13 C16 H16 124.8
C14 C17 H17 120.3
C14 C17 C18 119.4(15)
C18 C17 H17 120.3
C17 C18 H18 120.1
C19 C18 C17 119.8(15)
C19 C18 H18 120.1
C18 C19 Br2 118.7(12)
C18 C19 C20 124.1(15)
C20 C19 Br2 117.2(12)
C15 C20 C19 115.6(15)
C15 C20 H20 122.2
C19 C20 H20 122.2
O1 C21 O2 126.1(15)
O1 C21 N2 121.6(14)
O2 C21 N2 112.2(14)
O2 C22 C23 103.8(13)
O2 C22 C24 110.9(14)
O2 C22 C25 108.4(14)
C23 C22 C25 111.6(16)
C24 C22 C23 111.0(15)
C24 C22 C25 111.0(15)
C22 C23 H23A 109.5
C22 C23 H23B 109.5
C22 C23 H23C 109.5
H23A C23 H23B 109.5
H23A C23 H23C 109.5
H23B C23 H23C 109.5
C22 C24 H24A 109.5
C22 C24 H24B 109.5
C22 C24 H24C 109.5
H24A C24 H24B 109.5
H24A C24 H24C 109.5
H24B C24 H24C 109.5
C22 C25 H25A 109.5
C22 C25 H25B 109.5
C22 C25 H25C 109.5
H25A C25 H25B 109.5
H25A C25 H25C 109.5
H25B C25 H25C 109.5
O3 C26 O4 130.6(17)
O3 C26 N4 119.9(16)
O4 C26 N4 109.4(14)
O4 C27 C30 100.6(13)
C28 C27 O4 110.5(14)
C28 C27 C29 112.9(16)
C28 C27 C30 110.9(16)
C29 C27 O4 109.7(14)
C29 C27 C30 111.6(16)
C27 C28 H28A 109.5
C27 C28 H28B 109.5
C27 C28 H28C 109.5
H28A C28 H28B 109.5
H28A C28 H28C 109.5
H28B C28 H28C 109.5
C27 C29 H29A 109.5
C27 C29 H29B 109.5
C27 C29 H29C 109.5
H29A C29 H29B 109.5
H29A C29 H29C 109.5
H29B C29 H29C 109.5
C27 C30 H30A 109.5
C27 C30 H30B 109.5
C27 C30 H30C 109.5
H30A C30 H30B 109.5
H30A C30 H30C 109.5
H30B C30 H30C 109.5
C21' O2' C22' 120.7(13)
C26' O4' C27' 118.8(13)
C3' N2' H2' 116.6
C21' N2' H2' 116.6
C21' N2' C3' 126.7(15)
C7' N3' H3' 125.1
C7' N3' C8' 109.8(15)
C8' N3' H3' 125.1
C16' N4' C15' 108.6(13)
C26' N4' C15' 122.5(15)
C26' N4' C16' 128.8(15)
N1' C1' C2' 179.2(17)
C1' C2' H2'A 107.7
C1' C2' C3' 110.5(13)
C3' C2' H2'A 107.7
C13' C2' C1' 110.1(13)
C13' C2' H2'A 107.7
C13' C2' C3' 112.8(13)
N2' C3' C2' 111.6(13)
N2' C3' H3'A 106.8
N2' C3' C4' 111.9(13)
C2' C3' H3'A 106.8
C4' C3' C2' 112.4(13)
C4' C3' H3'A 106.8
C3' C4' H4'A 109.5
C3' C4' H4'B 109.5
H4'A C4' H4'B 108.1
C5' C4' C3' 110.7(13)
C5' C4' H4'A 109.5
C5' C4' H4'B 109.5
C6' C5' C4' 125.4(14)
C8' C5' C4' 127.5(15)
C8' C5' C6' 107.0(14)
C7' C6' C5' 105.6(14)
C9' C6' C5' 134.9(15)
C9' C6' C7' 119.5(15)
N3' C7' C6' 108.3(16)
N3' C7' C12' 130.0(16)
C12' C7' C6' 121.6(16)
N3' C8' H8' 125.4
C5' C8' N3' 109.1(17)
C5' C8' H8' 125.4
C6' C9' H9' 120.0
C10' C9' C6' 119.9(16)
C10' C9' H9' 120.0
C9' C10' H10' 120.1
C9' C10' C11' 119.9(18)
C11' C10' H10' 120.1
C10' C11' Br1' 118.5(14)
C12' C11' Br1' 118.3(13)
C12' C11' C10' 123.1(16)
C7' C12' H12' 122.0
C11' C12' C7' 116.0(16)
C11' C12' H12' 122.0
C14' C13' C2' 128.5(14)
C16' C13' C2' 124.3(15)
C16' C13' C14' 107.2(13)
C15' C14' C13' 106.9(14)
C17' C14' C13' 133.5(14)
C17' C14' C15' 119.5(15)
N4' C15' C14' 107.4(14)
C20' C15' N4' 130.7(15)
C20' C15' C14' 121.9(16)
N4' C16' H16' 125.1
C13' C16' N4' 109.9(14)
C13' C16' H16' 125.1
C14' C17' H17' 120.1
C18' C17' C14' 119.8(15)
C18' C17' H17' 120.1
C17' C18' H18' 119.8
C17' C18' C19' 120.4(15)
C19' C18' H18' 119.8
C18' C19' Br2' 119.3(13)
C18' C19' C20' 121.9(16)
C20' C19' Br2' 118.8(13)
C15' C20' C19' 116.6(16)
C15' C20' H20' 121.7
C19' C20' H20' 121.7
O1' C21' O2' 125.2(15)
O1' C21' N2' 125.2(16)
N2' C21' O2' 109.5(16)
O2' C22' C23' 99.1(13)
O2' C22' C24' 109.5(16)
O2' C22' C25' 110.8(15)
C24' C22' C23' 110.7(17)
C25' C22' C23' 111.9(18)
C25' C22' C24' 113.9(17)
C22' C23' H23D 109.5
C22' C23' H23E 109.5
C22' C23' H23F 109.5
H23D C23' H23E 109.5
H23D C23' H23F 109.5
H23E C23' H23F 109.5
C22' C24' H24D 109.5
C22' C24' H24E 109.5
C22' C24' H24F 109.5
H24D C24' H24E 109.5
H24D C24' H24F 109.5
H24E C24' H24F 109.5
C22' C25' H25D 109.5
C22' C25' H25E 109.5
C22' C25' H25F 109.5
H25D C25' H25E 109.5
H25D C25' H25F 109.5
H25E C25' H25F 109.5
O3' C26' O4' 127.5(16)
O3' C26' N4' 123.3(18)
O4' C26' N4' 109.1(16)
O4' C27' C29' 108.2(14)
C28' C27' O4' 102.3(14)
C28' C27' C29' 111.8(17)
C30' C27' O4' 110.8(14)
C30' C27' C28' 111.7(17)
C30' C27' C29' 111.7(16)
C27' C28' H28D 109.5
C27' C28' H28E 109.5
C27' C28' H28F 109.5
H28D C28' H28E 109.5
H28D C28' H28F 109.5
H28E C28' H28F 109.5
C27' C29' H29D 109.5
C27' C29' H29E 109.5
C27' C29' H29F 109.5
H29D C29' H29E 109.5
H29D C29' H29F 109.5
H29E C29' H29F 109.5
C27' C30' H30D 109.5
C27' C30' H30E 109.5
C27' C30' H30F 109.5
H30D C30' H30E 109.5
H30D C30' H30F 109.5
H30E C30' H30F 109.5
N1S C1S C2S 175(3)
C1S C2S H2SA 109.5
C1S C2S H2SB 109.5
C1S C2S H2SC 109.5
H2SA C2S H2SB 109.5
H2SA C2S H2SC 109.5
H2SB C2S H2SC 109.5
N2S C3S C4S 174(3)
C3S C4S H4SA 109.5
C3S C4S H4SB 109.5
C3S C4S H4SC 109.5
H4SA C4S H4SB 109.5
H4SA C4S H4SC 109.5
H4SB C4S H4SC 109.5

loop_
_geom_bond_atom_site_label_1
_geom_bond_atom_site_label_2
_geom_bond_distance
Br1 C11 1.933(18)
Br2 C19 1.919(16)
O1 C21 1.231(19)
O2 C21 1.311(19)
O2 C22 1.43(2)
O3 C26 1.200(19)
O4 C26 1.30(2)
O4 C27 1.504(19)
N1 C1 1.14(2)
N2 H2 0.8800
N2 C3 1.44(2)
N2 C21 1.35(2)
N3 H3 0.8800
N3 C7 1.38(2)
N3 C8 1.37(2)
N4 C15 1.367(19)
N4 C16 1.383(19)
N4 C26 1.42(2)
C1 C2 1.49(3)
C2 H2A 1.0000
C2 C3 1.54(2)
C2 C13 1.48(2)
C3 H3A 1.0000
C3 C4 1.51(2)
C4 H4A 0.9900
C4 H4B 0.9900
C4 C5 1.48(2)
C5 C6 1.46(2)
C5 C8 1.36(2)
C6 C7 1.43(2)
C6 C9 1.40(2)
C7 C12 1.40(2)
C8 H8 0.9500
C9 H9 0.9500
C9 C10 1.38(2)
C10 H10 0.9500
C10 C11 1.39(3)
C11 C12 1.36(3)
C12 H12 0.9500
C13 C14 1.45(2)
C13 C16 1.36(2)
C14 C15 1.44(2)
C14 C17 1.38(2)
C15 C20 1.40(2)
C16 H16 0.9500
C17 H17 0.9500
C17 C18 1.39(2)
C18 H18 0.9500
C18 C19 1.37(2)
C19 C20 1.41(2)
C20 H20 0.9500
C22 C23 1.53(2)
C22 C24 1.52(2)
C22 C25 1.54(3)
C23 H23A 0.9800
C23 H23B 0.9800
C23 H23C 0.9800
C24 H24A 0.9800
C24 H24B 0.9800
C24 H24C 0.9800
C25 H25A 0.9800
C25 H25B 0.9800
C25 H25C 0.9800
C27 C28 1.48(2)
C27 C29 1.49(3)
C27 C30 1.52(2)
C28 H28A 0.9800
C28 H28B 0.9800
C28 H28C 0.9800
C29 H29A 0.9800
C29 H29B 0.9800
C29 H29C 0.9800
C30 H30A 0.9800
C30 H30B 0.9800
C30 H30C 0.9800
Br1' C11' 1.891(18)
Br2' C19' 1.893(17)
O1' C21' 1.22(2)
O2' C21' 1.351(19)
O2' C22' 1.47(2)
O3' C26' 1.18(2)
O4' C26' 1.34(2)
O4' C27' 1.51(2)
N1' C1' 1.14(2)
N2' H2' 0.8800
N2' C3' 1.47(2)
N2' C21' 1.32(2)
N3' H3' 0.8800
N3' C7' 1.34(2)
N3' C8' 1.39(2)
N4' C15' 1.41(2)
N4' C16' 1.40(2)
N4' C26' 1.40(2)
C1' C2' 1.50(3)
C2' H2'A 1.0000
C2' C3' 1.60(2)
C2' C13' 1.49(2)
C3' H3'A 1.0000
C3' C4' 1.51(2)
C4' H4'A 0.9900
C4' H4'B 0.9900
C4' C5' 1.51(2)
C5' C6' 1.45(2)
C5' C8' 1.36(2)
C6' C7' 1.43(2)
C6' C9' 1.39(2)
C7' C12' 1.41(2)
C8' H8' 0.9500
C9' H9' 0.9500
C9' C10' 1.37(3)
C10' H10' 0.9500
C10' C11' 1.41(3)
C11' C12' 1.38(2)
C12' H12' 0.9500
C13' C14' 1.47(2)
C13' C16' 1.36(2)
C14' C15' 1.41(2)
C14' C17' 1.38(2)
C15' C20' 1.36(2)
C16' H16' 0.9500
C17' H17' 0.9500
C17' C18' 1.35(2)
C18' H18' 0.9500
C18' C19' 1.38(2)
C19' C20' 1.40(2)
C20' H20' 0.9500
C22' C23' 1.55(3)
C22' C24' 1.50(3)
C22' C25' 1.50(3)
C23' H23D 0.9800
C23' H23E 0.9800
C23' H23F 0.9800
C24' H24D 0.9800
C24' H24E 0.9800
C24' H24F 0.9800
C25' H25D 0.9800
C25' H25E 0.9800
C25' H25F 0.9800
C27' C28' 1.50(3)
C27' C29' 1.51(3)
C27' C30' 1.49(3)
C28' H28D 0.9800
C28' H28E 0.9800
C28' H28F 0.9800
C29' H29D 0.9800
C29' H29E 0.9800
C29' H29F 0.9800
C30' H30D 0.9800
C30' H30E 0.9800
C30' H30F 0.9800
N1S C1S 1.12(3)
C1S C2S 1.42(3)
C2S H2SA 0.9800
C2S H2SB 0.9800
C2S H2SC 0.9800
N2S C3S 1.17(3)
C3S C4S 1.40(4)
C4S H4SA 0.9800
C4S H4SB 0.9800
C4S H4SC 0.9800

loop_
_geom_hbond_atom_site_label_D
_geom_hbond_atom_site_label_H
_geom_hbond_atom_site_label_A
_geom_hbond_distance_DH
_geom_hbond_distance_HA
_geom_hbond_distance_DA
_geom_hbond_angle_DHA
_geom_hbond_site_symmetry_A
N2 H2 N1' 0.88 2.29 3.148(19) 165.2 1_455
N3 H3 N2S 0.88 2.16 2.99(3) 156.2 .
N2' H2' N1 0.88 2.20 3.07(2) 166.3 .
N3' H3' N1S 0.88 2.15 2.97(2) 154.8 .
